data_1560823
loop_
_publ_author_name
'Cramer, Alisha J.'
'Cole, Jacqueline M.'

_publ_section_title
;
 Host-guest prospects of neodymium and gadolinium ultraphosphate
 frameworks for nuclear waste storage: Multi-temperature topological
 analysis of nanoporous cages in RP5O14
;
_journal_name_full 'Journal of Solid State Chemistry'
_journal_page_first 250
_journal_page_last 257
_journal_paper_doi 10.1016/j.jssc.2018.07.020
_journal_volume 266
_journal_year 2018
_chemical_formula_sum 'Gd O14 P5'
_chemical_formula_weight 536.10
_space_group_IT_number 14
_space_group_name_Hall '-P 2ybc'
_space_group_name_H-M_alt 'P 1 21/c 1'
_symmetry_cell_setting monoclinic
_symmetry_space_group_name_H-M 'P 1 21/c 1'
_atom_sites_solution_hydrogens none
_atom_sites_solution_primary direct
_atom_sites_solution_secondary difmap
_audit_creation_method SHELXL-97
_cell_angle_alpha 90.00
_cell_angle_beta 90.518(3)
_cell_angle_gamma 90.00
_cell_formula_units_Z 4
_cell_length_a 8.717(2)
_cell_length_b 8.884(2)
_cell_length_c 12.911(3)
_cell_measurement_reflns_used 512
_cell_measurement_temperature 160(2)
_cell_measurement_theta_max 28.28
_cell_measurement_theta_min 2.0
_cell_volume 999.8(4)
_computing_cell_refinement
;
Rigaku CrystalClear-SM Expert 2.0
;
_computing_data_collection 'Rigaku CrystalClear-SM Expert 2.0'
_computing_data_reduction
;
Rigaku CrystalClear-SM Expert 2.0
;
_computing_molecular_graphics
;
SHELXTL-PLUS (Sheldrick, 1995)
;
_computing_publication_material 'SHELXL-97 (Sheldrick, 1997)'
_computing_structure_refinement 'SHELXL-97 (Sheldrick, 1997)'
_computing_structure_solution 'SHELXS-97 (Sheldrick, 1990)'
_diffrn_ambient_temperature 160(2)
_diffrn_measured_fraction_theta_full 0.845
_diffrn_measured_fraction_theta_max 0.845
_diffrn_measurement_device_type 'Rigaku Saturn 724+ CCD'
_diffrn_measurement_method '\w scans'
_diffrn_radiation_monochromator graphite
_diffrn_radiation_source 'fine-focus sealed tube'
_diffrn_radiation_type MoK\a
_diffrn_radiation_wavelength 0.71073
_diffrn_reflns_av_R_equivalents 0.0355
_diffrn_reflns_av_sigmaI/netI 0.0287
_diffrn_reflns_limit_h_max 11
_diffrn_reflns_limit_h_min -12
_diffrn_reflns_limit_k_max 12
_diffrn_reflns_limit_k_min -11
_diffrn_reflns_limit_l_max 17
_diffrn_reflns_limit_l_min -5
_diffrn_reflns_number 4592
_diffrn_reflns_theta_full 30.84
_diffrn_reflns_theta_max 30.84
_diffrn_reflns_theta_min 2.29
_diffrn_standards_decay_% 0
_diffrn_standards_interval_count 0
_diffrn_standards_interval_time 0
_diffrn_standards_number 0
_exptl_absorpt_coefficient_mu 7.523
_exptl_absorpt_correction_T_max 0.105
_exptl_absorpt_correction_T_min 0.069
_exptl_absorpt_correction_type empirical
_exptl_absorpt_process_details
;
T. Higashi, ABSCOR, empirical absorption correction
;
_exptl_crystal_colour colourless
_exptl_crystal_density_diffrn 3.561
_exptl_crystal_density_method 'not measured'
_exptl_crystal_description block
_exptl_crystal_F_000 1004
_exptl_crystal_size_max 0.4
_exptl_crystal_size_mid 0.4
_exptl_crystal_size_min 0.3
_refine_diff_density_max 1.558
_refine_diff_density_min -1.232
_refine_diff_density_rms 0.238
_refine_ls_extinction_coef 0.0050(4)
_refine_ls_extinction_expression Fc^*^=kFc[1+0.001xFc^2^\l^3^/sin(2\q)]^-1/4^
_refine_ls_extinction_method SHELXL
_refine_ls_goodness_of_fit_ref 1.171
_refine_ls_hydrogen_treatment none
_refine_ls_matrix_type full
_refine_ls_number_parameters 183
_refine_ls_number_reflns 2657
_refine_ls_number_restraints 0
_refine_ls_restrained_S_all 1.171
_refine_ls_R_factor_all 0.0278
_refine_ls_R_factor_gt 0.0276
_refine_ls_shift/su_max 0.001
_refine_ls_shift/su_mean 0.000
_refine_ls_structure_factor_coef Fsqd
_refine_ls_weighting_details 'calc w=1/[\s^2^(Fo^2^)+(0.0355P)^2^+4.6714P] where P=(Fo^2^+2Fc^2^)/3'
_refine_ls_weighting_scheme calc
_refine_ls_wR_factor_gt 0.0714
_refine_ls_wR_factor_ref 0.0717
_reflns_number_gt 2642
_reflns_number_total 2657
_reflns_threshold_expression >2sigma(I)
_cod_data_source_file 2gd160d1.cif
_cod_data_source_block 2gd160d1
_cod_original_cell_volume 999.9(4)
_cod_original_sg_symbol_H-M P2(1)/c
_cod_database_code 1560823

loop_
_symmetry_equiv_pos_as_xyz
'x, y, z'
'-x, y+1/2, -z+1/2'
'-x, -y, -z'
'x, -y-1/2, z-1/2'

loop_
_atom_site_label
_atom_site_type_symbol
_atom_site_fract_x
_atom_site_fract_y
_atom_site_fract_z
_atom_site_U_iso_or_equiv
_atom_site_adp_type
_atom_site_occupancy
_atom_site_symmetry_multiplicity
_atom_site_calc_flag
_atom_site_refinement_flags
_atom_site_disorder_assembly
_atom_site_disorder_group
Gd1 Gd 0.77757(2) 0.190890(19) 0.998469(15) 0.00525(9) Uani 1 1 d . . .
P2 P 0.74759(11) 0.54667(11) 0.83452(7) 0.00496(18) Uani 1 1 d . . .
P4 P 0.72430(12) 0.55171(11) 1.16404(7) 0.00523(18) Uani 1 1 d . . .
P5 P 0.81451(11) 0.75540(10) 1.00002(8) 0.00548(17) Uani 1 1 d . . .
P6 P 0.49184(12) 0.50339(12) 1.32792(7) 0.00557(18) Uani 1 1 d . . .
P7 P 1.00995(12) 0.49343(12) 0.70258(7) 0.00593(18) Uani 1 1 d . . .
O1 O 0.7041(4) 0.6864(3) 1.0876(2) 0.0091(6) Uani 1 1 d . . .
O2 O 0.7239(4) 0.6929(3) 0.8993(2) 0.0085(6) Uani 1 1 d . . .
O3 O 1.0309(3) 0.3137(3) 0.9935(3) 0.0093(5) Uani 1 1 d . . .
O4 O 0.7328(4) 0.4035(3) 1.1160(2) 0.0118(6) Uani 1 1 d . . .
O5 O 0.7911(3) -0.0806(3) 1.0010(2) 0.0104(5) Uani 1 1 d . . .
O7 O 0.7204(4) 0.4063(3) 0.8905(2) 0.0109(5) Uani 1 1 d . . .
O8 O 0.9125(3) 0.5691(4) 0.7933(2) 0.0096(5) Uani 1 1 d . . .
O9 O 0.5860(3) 0.5834(3) 1.2361(2) 0.0096(5) Uani 1 1 d . . .
O10 O 0.5837(4) 0.1158(3) 0.8775(2) 0.0104(5) Uani 1 1 d . . .
O11 O 0.5782(4) 0.1248(3) 1.1116(2) 0.0092(5) Uani 1 1 d . . .
O12 O 0.9120(4) 0.1164(3) 0.8505(2) 0.0099(5) Uani 1 1 d . . .
O14 O 0.9148(4) 0.1198(3) 1.1479(2) 0.0098(5) Uani 1 1 d . . .
O17 O 0.8680(3) 0.6006(3) 1.2293(2) 0.0088(5) Uani 1 1 d . . .
O20 O 0.6390(3) 0.5795(3) 0.7403(2) 0.0085(5) Uani 1 1 d . . .

loop_
_atom_site_aniso_label
_atom_site_aniso_U_11
_atom_site_aniso_U_22
_atom_site_aniso_U_33
_atom_site_aniso_U_23
_atom_site_aniso_U_13
_atom_site_aniso_U_12
Gd1 0.00584(11) 0.00442(11) 0.00550(11) 0.00004(5) -0.00002(7) -0.00006(5)
P2 0.0043(4) 0.0051(4) 0.0055(4) 0.0001(3) -0.0001(3) 0.0002(3)
P4 0.0054(4) 0.0047(4) 0.0056(4) -0.0002(3) 0.0002(3) -0.0003(3)
P5 0.0066(4) 0.0042(4) 0.0056(4) 0.0002(3) 0.0002(3) -0.0005(3)
P6 0.0054(4) 0.0059(4) 0.0054(4) -0.0007(3) 0.0005(3) 0.0000(3)
P7 0.0060(4) 0.0068(4) 0.0051(4) -0.0001(3) 0.0008(3) 0.0003(3)
O1 0.0068(13) 0.0132(14) 0.0072(13) 0.0036(10) 0.0016(11) 0.0029(10)
O2 0.0096(13) 0.0081(13) 0.0077(13) -0.0029(9) 0.0000(11) 0.0010(10)
O3 0.0077(13) 0.0093(13) 0.0108(13) 0.0016(10) 0.0000(12) -0.0006(9)
O4 0.0168(15) 0.0056(12) 0.0130(13) -0.0028(10) 0.0017(12) 0.0001(11)
O5 0.0136(13) 0.0057(12) 0.0120(13) -0.0014(10) 0.0001(12) 0.0007(10)
O7 0.0142(14) 0.0072(13) 0.0113(13) 0.0030(10) -0.0021(11) -0.0001(11)
O8 0.0049(12) 0.0129(13) 0.0110(13) -0.0040(10) 0.0019(10) -0.0017(10)
O9 0.0090(13) 0.0096(13) 0.0104(13) 0.0019(10) 0.0037(10) 0.0014(10)
O10 0.0114(13) 0.0086(13) 0.0111(13) -0.0025(10) -0.0008(11) 0.0012(11)
O11 0.0094(13) 0.0091(13) 0.0093(12) 0.0030(10) 0.0037(10) 0.0005(11)
O12 0.0115(13) 0.0082(12) 0.0101(13) -0.0023(10) 0.0007(11) 0.0005(11)
O14 0.0112(13) 0.0096(13) 0.0087(12) 0.0030(10) -0.0020(10) -0.0002(11)
O17 0.0059(12) 0.0068(12) 0.0135(13) 0.0011(10) -0.0039(10) -0.0005(10)
O20 0.0088(13) 0.0075(12) 0.0091(12) 0.0011(10) -0.0039(10) 0.0003(10)

loop_
_atom_type_symbol
_atom_type_description
_atom_type_scat_dispersion_real
_atom_type_scat_dispersion_imag
_atom_type_scat_source
O O 0.0106 0.0060 'International Tables Vol C Tables 4.2.6.8 and 6.1.1.4'
P P 0.1023 0.0942 'International Tables Vol C Tables 4.2.6.8 and 6.1.1.4'
Gd Gd -0.1653 3.9035 'International Tables Vol C Tables 4.2.6.8 and 6.1.1.4'

loop_
_geom_angle_atom_site_label_1
_geom_angle_atom_site_label_2
_geom_angle_atom_site_label_3
_geom_angle
_geom_angle_site_symmetry_1
_geom_angle_site_symmetry_3
O12 Gd1 O14 109.81(10) . .
O12 Gd1 O11 144.27(11) . .
O14 Gd1 O11 78.29(11) . .
O12 Gd1 O10 75.17(11) . .
O14 Gd1 O10 144.65(11) . .
O11 Gd1 O10 79.26(10) . .
O12 Gd1 O5 72.80(10) . .
O14 Gd1 O5 72.30(10) . .
O11 Gd1 O5 77.23(10) . .
O10 Gd1 O5 76.34(10) . .
O12 Gd1 O7 81.70(11) . .
O14 Gd1 O7 142.00(11) . .
O11 Gd1 O7 113.92(11) . .
O10 Gd1 O7 72.69(11) . .
O5 Gd1 O7 143.92(10) . .
O12 Gd1 O4 143.47(11) . .
O14 Gd1 O4 77.38(11) . .
O11 Gd1 O4 71.72(11) . .
O10 Gd1 O4 120.26(11) . .
O5 Gd1 O4 140.15(10) . .
O7 Gd1 O4 73.41(11) . .
O12 Gd1 O3 69.48(11) . .
O14 Gd1 O3 71.95(11) . .
O11 Gd1 O3 142.48(11) . .
O10 Gd1 O3 137.42(11) . .
O5 Gd1 O3 113.50(10) . .
O7 Gd1 O3 79.33(11) . .
O4 Gd1 O3 79.80(11) . .
O7 P2 O8 115.77(19) . .
O7 P2 O2 115.02(18) . .
O8 P2 O2 101.78(18) . .
O7 P2 O20 116.36(18) . .
O8 P2 O20 105.42(17) . .
O2 P2 O20 100.37(17) . .
O4 P4 O9 117.44(19) . .
O4 P4 O1 115.46(18) . .
O9 P4 O1 98.97(17) . .
O4 P4 O17 115.85(19) . .
O9 P4 O17 104.40(17) . .
O1 P4 O17 102.30(17) . .
O5 P5 O3 122.40(17) 1_565 3_767
O5 P5 O1 106.67(17) 1_565 .
O3 P5 O1 110.57(17) 3_767 .
O5 P5 O2 106.29(17) 1_565 .
O3 P5 O2 109.90(18) 3_767 .
O1 P5 O2 98.26(17) . .
O11 P6 O10 121.65(17) 2_657 4_566
O11 P6 O20 109.31(18) 2_657 3_667
O10 P6 O20 106.76(17) 4_566 3_667
O11 P6 O9 106.51(17) 2_657 .
O10 P6 O9 110.99(17) 4_566 .
O20 P6 O9 99.34(17) 3_667 .
O12 P7 O14 123.11(17) 2_756 4_565
O12 P7 O8 106.35(18) 2_756 .
O14 P7 O8 109.63(17) 4_565 .
O12 P7 O17 109.64(18) 2_756 3_767
O14 P7 O17 105.85(17) 4_565 3_767
O8 P7 O17 99.84(17) . 3_767
P4 O1 P5 132.1(2) . .
P2 O2 P5 130.7(2) . .
P5 O3 Gd1 129.00(16) 3_767 .
P4 O4 Gd1 165.1(2) . .
P5 O5 Gd1 174.68(19) 1_545 .
P2 O7 Gd1 158.0(2) . .
P2 O8 P7 134.2(2) . .
P4 O9 P6 139.7(2) . .
P6 O10 Gd1 149.97(19) 4_565 .
P6 O11 Gd1 145.69(19) 2_647 .
P7 O12 Gd1 146.23(19) 2_746 .
P7 O14 Gd1 148.71(19) 4_566 .
P4 O17 P7 132.3(2) . 3_767
P2 O20 P6 139.5(2) . 3_667

loop_
_geom_bond_atom_site_label_1
_geom_bond_atom_site_label_2
_geom_bond_distance
_geom_bond_site_symmetry_2
Gd1 O12 2.346(3) .
Gd1 O14 2.347(3) .
Gd1 O11 2.355(3) .
Gd1 O10 2.386(3) .
Gd1 O5 2.415(3) .
Gd1 O7 2.417(3) .
Gd1 O4 2.456(3) .
Gd1 O3 2.465(3) .
P2 O7 1.462(3) .
P2 O8 1.550(3) .
P2 O2 1.559(3) .
P2 O20 1.563(3) .
P4 O4 1.458(3) .
P4 O9 1.555(3) .
P4 O1 1.560(3) .
P4 O17 1.564(3) .
P5 O5 1.471(3) 1_565
P5 O3 1.482(3) 3_767
P5 O1 1.613(3) .
P5 O2 1.614(3) .
P6 O11 1.468(3) 2_657
P6 O10 1.471(3) 4_566
P6 O20 1.612(3) 3_667
P6 O9 1.613(3) .
P7 O12 1.461(3) 2_756
P7 O14 1.479(3) 4_565
P7 O8 1.601(3) .
P7 O17 1.608(3) 3_767
O3 P5 1.482(3) 3_767
O5 P5 1.471(3) 1_545
O10 P6 1.471(3) 4_565
O11 P6 1.468(3) 2_647
O12 P7 1.461(3) 2_746
O14 P7 1.479(3) 4_566
O17 P7 1.608(3) 3_767
O20 P6 1.612(3) 3_667

_cod_database_fobs_code 1560823
